data_7015593
loop_
_publ_author_name
'Mei, Dajiang'
'Yin, Wenlong'
'Bai, Lei'
'Lin, Zheshuai'
'Yao, Jiyong'
'Fu, Peizhen'
'Wu, Yicheng'

_publ_section_title
;
 BaAl4Se7: a new infrared nonlinear optical material with a large band
 gap.
;
_journal_issue 14
_journal_name_full 'Dalton transactions (Cambridge, England : 2003)'
_journal_page_first 3610
_journal_page_last 3615
_journal_paper_doi 10.1039/c0dt01756f
_journal_volume 40
_journal_year 2011
_chemical_formula_sum 'Al4 Ba Se7'
_chemical_formula_weight 797.98
_chemical_name_systematic
;
?
;
_space_group_IT_number 7
_symmetry_cell_setting monoclinic
_symmetry_space_group_name_Hall 'P -2yc'
_symmetry_space_group_name_H-M 'P 1 c 1'
_atom_sites_solution_hydrogens none
_atom_sites_solution_primary direct
_atom_sites_solution_secondary difmap
_audit_creation_method SHELXL-97
_cell_angle_alpha 90.00
_cell_angle_beta 121.23(2)
_cell_angle_gamma 90.00
_cell_formula_units_Z 2
_cell_length_a 7.5563(15)
_cell_length_b 6.4524(13)
_cell_length_c 14.574(4)
_cell_measurement_reflns_used 2312
_cell_measurement_temperature 93(2)
_cell_measurement_theta_max 30.0303
_cell_measurement_theta_min 3.1529
_cell_volume 607.6(3)
_computing_cell_refinement 'CrystalClear (Rigaku Inc., 2008)'
_computing_data_collection 'CrystalClear (Rigaku Inc., 2008)'
_computing_data_reduction 'CrystalClear (Rigaku Inc., 2008)'
_computing_molecular_graphics 'SHELXL-97 (Sheldrick, 1997)'
_computing_publication_material Diamond
_computing_structure_refinement 'SHELXL-97 (Sheldrick, 1997)'
_computing_structure_solution 'SHELXS-97 (Sheldrick, 1990)'
_diffrn_ambient_temperature 93(2)
_diffrn_detector_area_resol_mean 28.5714
_diffrn_measured_fraction_theta_full 0.992
_diffrn_measured_fraction_theta_max 0.992
_diffrn_measurement_device_type 'Rigaku AFC10 diffractometer'
_diffrn_measurement_method dtprofit.ref
_diffrn_radiation_monochromator 'Graphite Monochromator'
_diffrn_radiation_source 'Rotating Anode'
_diffrn_radiation_type MoK\a
_diffrn_radiation_wavelength 0.71073
_diffrn_reflns_av_R_equivalents 0.0469
_diffrn_reflns_av_sigmaI/netI 0.0891
_diffrn_reflns_limit_h_max 10
_diffrn_reflns_limit_h_min -10
_diffrn_reflns_limit_k_max 8
_diffrn_reflns_limit_k_min -9
_diffrn_reflns_limit_l_max 20
_diffrn_reflns_limit_l_min -20
_diffrn_reflns_number 6758
_diffrn_reflns_theta_full 30.26
_diffrn_reflns_theta_max 30.26
_diffrn_reflns_theta_min 2.70
_diffrn_standards_decay_% none
_diffrn_standards_interval_count none
_diffrn_standards_interval_time none
_diffrn_standards_number none
_exptl_absorpt_coefficient_mu 24.468
_exptl_absorpt_correction_T_max 0.345
_exptl_absorpt_correction_T_min 0.112
_exptl_absorpt_correction_type numerical
_exptl_absorpt_process_details NUMABS
_exptl_crystal_colour 'light yellow'
_exptl_crystal_density_diffrn 4.362
_exptl_crystal_density_meas ?
_exptl_crystal_density_method 'not measured'
_exptl_crystal_description plate
_exptl_crystal_F_000 692
_exptl_crystal_size_max 0.28
_exptl_crystal_size_mid 0.23
_exptl_crystal_size_min 0.08
_refine_diff_density_max 3.822
_refine_diff_density_min -3.893
_refine_diff_density_rms 0.459
_refine_ls_abs_structure_details 'Flack H D (1983), Acta Cryst. A39, 876-881'
_refine_ls_abs_structure_Flack -0.01(2)
_refine_ls_extinction_method none
_refine_ls_goodness_of_fit_ref 1.009
_refine_ls_hydrogen_treatment none
_refine_ls_matrix_type full
_refine_ls_number_parameters 55
_refine_ls_number_reflns 3464
_refine_ls_number_restraints 2
_refine_ls_restrained_S_all 1.008
_refine_ls_R_factor_all 0.0524
_refine_ls_R_factor_gt 0.0464
_refine_ls_shift/su_max 0.000
_refine_ls_shift/su_mean 0.000
_refine_ls_structure_factor_coef Fsqd
_refine_ls_weighting_details 'calc w=1/[\s^2^(Fo^2^)+(0.0200P)^2^+0.0000P] where P=(Fo^2^+2Fc^2^)/3'
_refine_ls_weighting_scheme calc
_refine_ls_wR_factor_gt 0.0888
_refine_ls_wR_factor_ref 0.0908
_reflns_number_gt 3009
_reflns_number_total 3464
_reflns_threshold_expression >2sigma(I)
_cod_data_source_file c0dt01756f.txt
_cod_data_source_block finala
_cod_depositor_comments
;
The following automatic conversions were performed:

'_exptl_crystal_density_meas' value 'not measured' was changed to '?'
- the value is perceived as not measured.

Automatic conversion script
Id: cif_fix_values 3008 2015-01-20 13:52:24Z robertas 
;
_cod_original_cell_volume 607.6(2)
_cod_original_sg_symbol_H-M Pc
_cod_database_code 7015593

loop_
_symmetry_equiv_pos_as_xyz
'x, y, z'
'x, -y, z+1/2'

loop_
_atom_site_label
_atom_site_type_symbol
_atom_site_fract_x
_atom_site_fract_y
_atom_site_fract_z
_atom_site_U_iso_or_equiv
_atom_site_adp_type
_atom_site_occupancy
_atom_site_symmetry_multiplicity
_atom_site_calc_flag
_atom_site_refinement_flags
_atom_site_disorder_assembly
_atom_site_disorder_group
Ba Ba 0.43540(13) 0.64073(14) 0.95456(10) 0.0139(2) Uani 1 1 d . . .
Al1 Al 0.9931(6) 0.8379(5) 0.2586(3) 0.0035(7) Uiso 1 1 d . . .
Al2 Al 0.9977(6) 0.9901(5) 0.9977(4) 0.0049(8) Uiso 1 1 d . . .
Al3 Al 0.5087(7) 0.8463(5) 0.2710(3) 0.0052(7) Uiso 1 1 d . . .
Al4 Al 0.7659(7) 0.6349(6) 0.7754(4) 0.0063(8) Uiso 1 1 d . . .
Se1 Se 0.2104(2) 0.85303(16) 0.44601(15) 0.0068(3) Uiso 1 1 d . . .
Se2 Se 0.9887(3) 0.6367(2) 0.9589(2) 0.0106(3) Uiso 1 1 d . . .
Se3 Se 0.6714(2) 0.89241(17) 0.45499(15) 0.0094(3) Uiso 1 1 d . . .
Se4 Se 0.6727(2) 0.97843(16) 0.69167(14) 0.0027(3) Uiso 1 1 d . . .
Se5 Se 0.9074(3) 0.48862(17) 0.68141(14) 0.0083(3) Uiso 1 1 d . . .
Se6 Se 0.4361(3) 0.49950(16) 0.71862(14) 0.0074(3) Uiso 1 1 d . . .
Se7 Se 0.1812(2) 0.97397(17) 0.69342(14) 0.0041(3) Uiso 1 1 d . . .

loop_
_atom_site_aniso_label
_atom_site_aniso_U_11
_atom_site_aniso_U_22
_atom_site_aniso_U_33
_atom_site_aniso_U_23
_atom_site_aniso_U_13
_atom_site_aniso_U_12
Ba 0.0139(7) 0.0169(4) 0.0050(4) -0.0033(4) 0.0007(6) -0.0024(3)

loop_
_atom_type_symbol
_atom_type_description
_atom_type_scat_dispersion_real
_atom_type_scat_dispersion_imag
_atom_type_scat_source
Al Al 0.0645 0.0514 'International Tables Vol C Tables 4.2.6.8 and 6.1.1.4'
Ba Ba -0.3244 2.2819 'International Tables Vol C Tables 4.2.6.8 and 6.1.1.4'
Se Se -0.0929 2.2259 'International Tables Vol C Tables 4.2.6.8 and 6.1.1.4'

loop_
_geom_angle_atom_site_label_1
_geom_angle_atom_site_label_2
_geom_angle_atom_site_label_3
_geom_angle
_geom_angle_site_symmetry_1
_geom_angle_site_symmetry_3
_geom_angle_publ_flag
Se2 Ba Se5 121.14(7) 1_455 2_565 ?
Se2 Ba Se3 121.01(4) 1_455 2_575 ?
Se5 Ba Se3 86.24(4) 2_565 2_575 ?
Se2 Ba Se6 120.89(7) 1_455 . ?
Se5 Ba Se6 110.00(4) 2_565 . ?
Se3 Ba Se6 88.06(4) 2_575 . ?
Se2 Ba Se1 62.44(3) 1_455 2_565 ?
Se5 Ba Se1 93.08(5) 2_565 2_565 ?
Se3 Ba Se1 176.23(4) 2_575 2_565 ?
Se6 Ba Se1 88.69(5) . 2_565 ?
Se2 Ba Se1 63.89(3) 1_455 2_575 ?
Se5 Ba Se1 118.43(5) 2_565 2_575 ?
Se3 Ba Se1 57.19(3) 2_575 2_575 ?
Se6 Ba Se1 115.44(5) . 2_575 ?
Se1 Ba Se1 126.14(4) 2_565 2_575 ?
Se2 Ba Se4 89.60(6) 1_455 2_575 ?
Se5 Ba Se4 61.88(4) 2_565 2_575 ?
Se3 Ba Se4 56.50(4) 2_575 2_575 ?
Se6 Ba Se4 142.99(5) . 2_575 ?
Se1 Ba Se4 126.27(5) 2_565 2_575 ?
Se1 Ba Se4 56.71(4) 2_575 2_575 ?
Se2 Ba Se3 116.91(4) 1_455 2_565 ?
Se5 Ba Se3 62.71(4) 2_565 2_565 ?
Se3 Ba Se3 122.07(4) 2_575 2_565 ?
Se6 Ba Se3 62.80(4) . 2_565 ?
Se1 Ba Se3 54.55(3) 2_565 2_565 ?
Se1 Ba Se3 178.24(5) 2_575 2_565 ?
Se4 Ba Se3 124.51(5) 2_575 2_565 ?
Se5 Al1 Se1 116.95(16) 2_564 1_655 ?
Se5 Al1 Se4 106.40(17) 2_564 2_574 ?
Se1 Al1 Se4 113.69(17) 1_655 2_574 ?
Se5 Al1 Se7 109.90(18) 2_564 2_674 ?
Se1 Al1 Se7 103.77(16) 1_655 2_674 ?
Se4 Al1 Se7 105.55(14) 2_574 2_674 ?
Se1 Al2 Se3 125.65(17) 2_675 2_575 ?
Se1 Al2 Se2 106.48(15) 2_675 . ?
Se3 Al2 Se2 110.93(15) 2_575 . ?
Se1 Al2 Se7 105.43(16) 2_675 2_675 ?
Se3 Al2 Se7 99.30(15) 2_575 2_675 ?
Se2 Al2 Se7 107.52(17) . 2_675 ?
Se1 Al2 Ba 57.99(9) 2_675 1_655 ?
Se3 Al2 Ba 156.25(16) 2_575 1_655 ?
Se2 Al2 Ba 51.98(7) . 1_655 ?
Se7 Al2 Ba 101.85(12) 2_675 1_655 ?
Se3 Al3 Se6 113.31(16) . 2_564 ?
Se3 Al3 Se4 113.88(17) . 2_574 ?
Se6 Al3 Se4 112.96(19) 2_564 2_574 ?
Se3 Al3 Se7 106.25(17) . 2_574 ?
Se6 Al3 Se7 107.21(18) 2_564 2_574 ?
Se4 Al3 Se7 102.11(14) 2_574 2_574 ?
Se3 Al3 Ba 62.68(9) . 2_564 ?
Se6 Al3 Ba 54.94(10) 2_564 2_564 ?
Se4 Al3 Ba 155.47(16) 2_574 2_564 ?
Se7 Al3 Ba 102.04(14) 2_574 2_564 ?
Se2 Al4 Se5 113.74(19) . . ?
Se2 Al4 Se6 114.4(2) . . ?
Se5 Al4 Se6 111.64(19) . . ?
Se2 Al4 Se4 114.91(17) . . ?
Se5 Al4 Se4 100.05(17) . . ?
Se6 Al4 Se4 100.51(16) . . ?
Se2 Al4 Ba 51.54(10) . 1_655 ?
Se5 Al4 Ba 66.98(12) . 1_655 ?
Se6 Al4 Ba 155.61(15) . 1_655 ?
Se4 Al4 Ba 103.69(13) . 1_655 ?
Al2 Se1 Al1 102.14(16) 2_474 1_455 ?
Al2 Se1 Ba 140.29(11) 2_474 2_564 ?
Al1 Se1 Ba 92.10(10) 1_455 2_564 ?
Al2 Se1 Ba 89.27(10) 2_474 2_574 ?
Al1 Se1 Ba 96.27(10) 1_455 2_574 ?
Ba Se1 Ba 126.14(4) 2_564 2_574 ?
Al4 Se2 Al2 101.38(16) . . ?
Al4 Se2 Ba 96.47(14) . 1_655 ?
Al2 Se2 Ba 95.27(10) . 1_655 ?
Al4 Se2 Ba 81.87(12) . . ?
Al2 Se2 Ba 84.30(9) . . ?
Ba Se2 Ba 178.15(9) 1_655 . ?
Al3 Se3 Al2 101.74(17) . 2_574 ?
Al3 Se3 Ba 98.30(11) . 2_574 ?
Al2 Se3 Ba 100.81(9) 2_574 2_574 ?
Al3 Se3 Ba 85.21(10) . 2_564 ?
Al2 Se3 Ba 135.28(10) 2_574 2_564 ?
Ba Se3 Ba 122.07(4) 2_574 2_564 ?
Al3 Se4 Al1 103.76(14) 2_575 2_575 ?
Al3 Se4 Al4 106.02(16) 2_575 . ?
Al1 Se4 Al4 105.97(15) 2_575 . ?
Al3 Se4 Ba 90.88(10) 2_575 2_574 ?
Al1 Se4 Ba 87.25(10) 2_575 2_574 ?
Al4 Se4 Ba 154.90(12) . 2_574 ?
Al1 Se5 Al4 100.42(16) 2_565 . ?
Al1 Se5 Ba 97.69(12) 2_565 2_564 ?
Al4 Se5 Ba 95.68(13) . 2_564 ?
Al1 Se5 Ba 81.82(12) 2_565 1_655 ?
Al4 Se5 Ba 80.89(13) . 1_655 ?
Ba Se5 Ba 176.37(6) 2_564 1_655 ?
Al3 Se6 Al4 102.35(17) 2_565 . ?
Al3 Se6 Ba 92.67(12) 2_565 . ?
Al4 Se6 Ba 95.58(13) . . ?
Al3 Se6 Ba 88.92(12) 2_565 2_564 ?
Al4 Se6 Ba 83.89(13) . 2_564 ?
Ba Se6 Ba 178.40(4) . 2_564 ?
Al1 Se7 Al3 104.13(14) 2_475 2_575 ?
Al1 Se7 Al2 108.53(14) 2_475 2_474 ?
Al3 Se7 Al2 108.85(15) 2_575 2_474 ?
Al1 Se7 Ba 89.18(11) 2_475 . ?
Al3 Se7 Ba 86.62(10) 2_575 . ?
Al2 Se7 Ba 151.96(9) 2_474 . ?

loop_
_geom_bond_atom_site_label_1
_geom_bond_atom_site_label_2
_geom_bond_distance
_geom_bond_site_symmetry_2
_geom_bond_publ_flag
Ba Se2 3.4093(16) 1_455 ?
Ba Se5 3.481(3) 2_565 ?
Ba Se3 3.4988(14) 2_575 ?
Ba Se6 3.560(3) . ?
Ba Se1 3.5827(17) 2_565 ?
Ba Se1 3.6544(17) 2_575 ?
Ba Se4 3.8432(19) 2_575 ?
Ba Se3 3.8732(14) 2_565 ?
Al1 Se5 2.317(4) 2_564 ?
Al1 Se1 2.349(5) 1_655 ?
Al1 Se4 2.401(4) 2_574 ?
Al1 Se7 2.407(4) 2_674 ?
Al2 Se1 2.331(4) 2_675 ?
Al2 Se3 2.335(4) 2_575 ?
Al2 Se2 2.341(4) . ?
Al2 Se7 2.452(5) 2_675 ?
Al2 Ba 4.309(4) 1_655 ?
Al3 Se3 2.317(5) . ?
Al3 Se6 2.330(3) 2_564 ?
Al3 Se4 2.375(5) 2_574 ?
Al3 Se7 2.418(5) 2_574 ?
Al3 Ba 4.344(4) 2_564 ?
Al4 Se2 2.306(6) . ?
Al4 Se5 2.330(5) . ?
Al4 Se6 2.350(5) . ?
Al4 Se4 2.451(4) . ?
Al4 Ba 4.326(5) 1_655 ?
Se1 Al2 2.331(4) 2_474 ?
Se1 Al1 2.349(5) 1_455 ?
Se1 Ba 3.5827(17) 2_564 ?
Se1 Ba 3.6545(17) 2_574 ?
Se2 Ba 3.4093(15) 1_655 ?
Se3 Al2 2.335(4) 2_574 ?
Se3 Ba 3.4988(14) 2_574 ?
Se3 Ba 3.8732(14) 2_564 ?
Se4 Al3 2.375(5) 2_575 ?
Se4 Al1 2.401(4) 2_575 ?
Se4 Ba 3.8432(19) 2_574 ?
Se5 Al1 2.317(4) 2_565 ?
Se5 Ba 3.481(3) 2_564 ?
Se5 Ba 4.032(3) 1_655 ?
Se6 Al3 2.330(4) 2_565 ?
Se6 Ba 3.951(3) 2_564 ?
Se7 Al1 2.407(4) 2_475 ?
Se7 Al3 2.418(5) 2_575 ?
Se7 Al2 2.452(5) 2_474 ?
